data_4002836
loop_
_publ_author_name
'Kang, Xi'
'Xiang, Ji'
'Lv, Ying'
'Du, Wenjun'
'Yu, Haizhu'
'Wang, Shuxin'
'Zhu, Manzhou'

_publ_section_title
;
 Synthesis and Structure of Self-Assembled Pd2Au23(PPh3)10Br7 Nanocluster:
 Exploiting Factors That Promote Assembly of Icosahedral
 Nano-Building-Blocks
;
_journal_name_full 'Chemistry of Materials'
_journal_paper_doi 10.1021/acs.chemmater.7b02015
_journal_year 2017
_chemical_formula_moiety 'C180 H150 Au23 Br7 P10 Pd2'
_chemical_formula_sum 'C180 H150 Au23 Br7 P10 Pd2'
_chemical_formula_weight 7925.09
_space_group_crystal_system monoclinic
_space_group_IT_number 11
_space_group_name_Hall '-P 2yb'
_space_group_name_H-M_alt 'P 1 21/m 1'
_symmetry_space_group_name_Hall '-P 2yb'
_symmetry_space_group_name_H-M 'P 1 21/m 1'
_atom_sites_solution_hydrogens geom
_atom_sites_solution_primary dual
_audit_creation_date 2017-06-22
_audit_creation_method
;
Olex2 1.2
(compiled 2017.03.28 svn.r3405 for OlexSys, GUI svn.r5337)
;
_cell_angle_alpha 90
_cell_angle_beta 102.950(3)
_cell_angle_gamma 90
_cell_formula_units_Z 2
_cell_length_a 16.475(4)
_cell_length_b 24.378(5)
_cell_length_c 29.610(6)
_cell_measurement_reflns_used 9843
_cell_measurement_temperature 296(2)
_cell_measurement_theta_max 27.45
_cell_measurement_theta_min 2.19
_cell_volume 11590(4)
_computing_cell_refinement 'SAINT V8.35A (?, 2016)'
_computing_data_reduction 'SAINT V8.35A (?, 2016)'
_computing_molecular_graphics 'Olex2 (Dolomanov et al., 2009)'
_computing_publication_material 'Olex2 (Dolomanov et al., 2009)'
_computing_structure_refinement 'ShelXL (Sheldrick, 2015)'
_computing_structure_solution 'ShelXT (Sheldrick, 2015)'
_diffrn_ambient_temperature 296.15
_diffrn_measured_fraction_theta_full 0.986
_diffrn_measured_fraction_theta_max 0.986
_diffrn_measurement_device_type 'Bruker APEX-II CCD'
_diffrn_measurement_method '\f and \w scans'
_diffrn_radiation_type MoK\a
_diffrn_radiation_wavelength 0.71073
_diffrn_reflns_av_R_equivalents 0.2236
_diffrn_reflns_av_unetI/netI 0.2352
_diffrn_reflns_Laue_measured_fraction_full 0.986
_diffrn_reflns_Laue_measured_fraction_max 0.986
_diffrn_reflns_limit_h_max 19
_diffrn_reflns_limit_h_min -19
_diffrn_reflns_limit_k_max 29
_diffrn_reflns_limit_k_min -29
_diffrn_reflns_limit_l_max 35
_diffrn_reflns_limit_l_min -35
_diffrn_reflns_number 83850
_diffrn_reflns_point_group_measured_fraction_full 0.986
_diffrn_reflns_point_group_measured_fraction_max 0.986
_diffrn_reflns_theta_full 25.242
_diffrn_reflns_theta_max 25.350
_diffrn_reflns_theta_min 1.411
_diffrn_standards_number 0
_exptl_absorpt_coefficient_mu 15.954
_exptl_absorpt_correction_T_max 0.7456
_exptl_absorpt_correction_T_min 0.4586
_exptl_absorpt_correction_type multi-scan
_exptl_absorpt_process_details
;
SADABS-2014/5 (Bruker,2014/5) was used for absorption correction.
wR2(int) was 0.1448 before and 0.0747 after correction.
The Ratio of minimum to maximum transmission is 0.6151.
The \l/2 correction factor is 0.00150.
;
_exptl_crystal_density_diffrn 2.271
_exptl_crystal_description cube
_exptl_crystal_F_000 7068
_exptl_crystal_size_max 0.210
_exptl_crystal_size_mid 0.210
_exptl_crystal_size_min 0.160
_refine_diff_density_max 2.764
_refine_diff_density_min -2.872
_refine_diff_density_rms 0.397
_refine_ls_extinction_method none
_refine_ls_goodness_of_fit_ref 0.909
_refine_ls_hydrogen_treatment constr
_refine_ls_matrix_type full
_refine_ls_number_parameters 829
_refine_ls_number_reflns 21461
_refine_ls_number_restraints 3267
_refine_ls_restrained_S_all 0.850
_refine_ls_R_factor_all 0.1665
_refine_ls_R_factor_gt 0.0809
_refine_ls_shift/su_max 0.001
_refine_ls_shift/su_mean 0.000
_refine_ls_structure_factor_coef Fsqd
_refine_ls_weighting_details 'w=1/[\s^2^(Fo^2^)+(0.0611P)^2^] where P=(Fo^2^+2Fc^2^)/3'
_refine_ls_weighting_scheme calc
_refine_ls_wR_factor_gt 0.1441
_refine_ls_wR_factor_ref 0.1696
_reflns_Friedel_coverage 0.000
_reflns_number_gt 9497
_reflns_number_total 21461
_reflns_threshold_expression 'I > 2\s(I)'
_cod_data_source_file cm7b02015_si_002.cif
_cod_data_source_block ixing83
_cod_database_code 4002836
_shelx_shelxl_version_number 2016/4
_shelx_space_group_comment
;
The symmetry employed for this shelxl refinement is uniquely defined
by the following loop, which should always be used as a source of
symmetry information in preference to the above space-group names.
They are only intended as comments.
;
_olex2_refinement_description
;
1. Fixed Uiso
 At 1.2 times of:
  All C(H) groups
2. Uiso/Uaniso restraints and constraints
C26 \\sim C53 \\sim C44 \\sim C37 \\sim C54 \\sim C50 \\sim C27 \\sim C30 \\sim
C31 \\sim C47 \\sim C77 \\sim C58 \\sim C28 \\sim C42 \\sim C82 \\sim C39 \\sim
C59 \\sim C56 \\sim C29 \\sim C33 \\sim C43 \\sim C36 \\sim C48 \\sim C34 \\sim
C35 \\sim C106 \\sim C76 \\sim C75 \\sim C69 \\sim C55 \\sim C38 \\sim C71
\\sim C45 \\sim C65 \\sim C57 \\sim C78 \\sim C60 \\sim C5AA \\sim C6AA \\sim
C40 \\sim C7AA \\sim C68 \\sim C61 \\sim C100 \\sim C70 \\sim C86 \\sim C157
\\sim C171 \\sim C62 \\sim C64 \\sim C52 \\sim C66 \\sim C4AA \\sim C3AA \\sim
C79 \\sim C102 \\sim C8AA \\sim C9AA \\sim C95 \\sim C107 \\sim C91 \\sim C205
\\sim C261 \\sim C0AA \\sim C49 \\sim C63 \\sim C94 \\sim C190 \\sim C166 \\sim
C110 \\sim C2AA \\sim C1AA \\sim C109 \\sim C0BA \\sim C154 \\sim C72 \\sim
C2BA \\sim C1BA \\sim C5BA \\sim C6BA \\sim C7BA \\sim C8BA \\sim C9BA \\sim
C0CA \\sim C32 \\sim C4BA \\sim C1CA \\sim C108 \\sim C3BA \\sim C161: within
3.8A with sigma of 0.01 and sigma for terminal atoms of 0.02
3. Rigid body (RIGU) restrains
 All non-hydrogen atoms
 with sigma for 1-2 distances of 0.004 and sigma for 1-3 distances of 0.004
4.a Aromatic/amide H refined with riding coordinates:
 C53(H53), C44(H44), C37(H37), C54(H54), C50(H50), C30(H30), C31(H31),
 C47(H47), C77(H77), C58(H58), C42(H42), C82(H82), C39(H39), C59(H59), C56(H56),
  C33(H33), C43(H43), C36(H36), C48(H48), C34(H34), C106(H106), C76(H76),
 C75(H75), C69(H69), C55(H55), C71(H71), C45(H45), C65(H65), C57(H57), C78(H78),
  C5AA(H5AA), C6AA(H6AA), C40(H40), C7AA(H7AA), C68(H68), C100(H100), C70(H70),
 C86(H86), C157(H157), C171(H171), C64(H64), C52(H52), C66(H66), C4AA(H4AA),
 C3AA(H3AA), C102(H102), C8AA(H8AA), C9AA(H9AA), C95(H95), C107(H107),
 C205(H205), C261(H261), C0AA(H0AA), C49(H49), C63(H63), C190(H190), C166(H166),
  C110(H110), C2AA(H2AA), C1AA(H1AA), C0BA(H0BA), C154(H154), C72(H72),
 C2BA(H2BA), C1BA(H1BA), C6BA(H6BA), C7BA(H7BA), C8BA(H8BA), C9BA(H9BA),
 C0CA(H0CA), C4BA(H4BA), C1CA(H1CA), C108(H108), C3BA(H3BA), C161(H161)
4.b Fitted hexagon refined as free rotating group:
 C26(C53,C44,C37,C54,C50), C27(C30,C31,C47,C77,C58), C28(C42,C82,C39,C59,C56),
 C29(C33,C43,C36,C48,C34), C35(C106,C76,C75,C69,C55), C38(C71,C45,C65,C57,C78),
 C60(C5AA,C6AA,C40,C7AA,C68), C61(C100,C70,C86,C157,C171), C62(C64,C52,C66,C4AA,
 C3AA), C79(C102,C8AA,C9AA,C95,C107), C91(C205,C261,C0AA,C49,C63), C94(C190,
 C166,C110,C2AA,C1AA), C109(C0BA,C154,C72,C2BA,C1BA), C5BA(C6BA,C7BA,C8BA,C9BA,
 C0CA), C32(C4BA,C1CA,C108,C3BA,C161)
;
_olex2_submission_special_instructions 'No special instructions were received'

loop_
_space_group_symop_operation_xyz
'x, y, z'
'-x, y+1/2, -z'
'-x, -y, -z'
'x, -y-1/2, z'

loop_
_atom_site_label
_atom_site_type_symbol
_atom_site_fract_x
_atom_site_fract_y
_atom_site_fract_z
_atom_site_U_iso_or_equiv
_atom_site_adp_type
_atom_site_occupancy
_atom_site_site_symmetry_order
_atom_site_calc_flag
_atom_site_refinement_flags_posn
_atom_site_refinement_flags_adp
_atom_site_refinement_flags_occupancy
Au01 Au 0.34867(8) 0.750000 0.73073(4) 0.0224(4) Uani 1 2 d S TU P
Au02 Au 0.20083(6) 0.68619(4) 0.71937(3) 0.0235(3) Uani 1 1 d . U .
Au03 Au 0.22834(6) 0.58876(5) 0.66805(3) 0.0250(3) Uani 1 1 d . U .
Au04 Au 0.29295(6) 0.69016(4) 0.64765(3) 0.0239(3) Uani 1 1 d . U .
Au05 Au 0.31602(6) 0.81153(5) 0.80618(3) 0.0249(3) Uani 1 1 d . U .
Au06 Au 0.39646(6) 0.59209(5) 0.65537(3) 0.0254(3) Uani 1 1 d . U .
Au07 Au 0.23844(6) 0.58441(5) 0.76719(3) 0.0259(3) Uani 1 1 d . U .
Au08 Au 0.46680(6) 0.69142(5) 0.69095(3) 0.0256(3) Uani 1 1 d . U .
Au09 Au 0.41201(6) 0.59167(5) 0.81494(3) 0.0293(3) Uani 1 1 d . U .
Au0A Au 0.48150(6) 0.69099(5) 0.78909(3) 0.0279(3) Uani 1 1 d . U .
Au0B Au 0.36125(6) 0.52437(5) 0.72990(3) 0.0300(3) Uani 1 1 d . U .
Au0C Au 0.51122(6) 0.59216(5) 0.74545(3) 0.0309(3) Uani 1 1 d . U .
Pd0D Pd 0.35432(11) 0.63580(9) 0.73057(6) 0.0189(5) Uani 1 1 d . U .
Br0E Br 0.2206(2) 0.750000 0.57863(11) 0.0324(10) Uani 1 2 d S TU P
Br0F Br 0.0754(2) 0.750000 0.71869(14) 0.0353(10) Uani 1 2 d S TU P
Br0G Br 0.2727(3) 0.750000 0.86737(12) 0.0424(12) Uani 1 2 d S TU P
Br0H Br 0.5578(2) 0.750000 0.64969(13) 0.0424(12) Uani 1 2 d S TU P
Br0I Br 0.3681(2) 0.42170(13) 0.72947(10) 0.0494(9) Uani 1 1 d . U .
Br0J Br 0.6063(2) 0.750000 0.82991(13) 0.0454(12) Uani 1 2 d S TU P
P00K P 0.1293(4) 0.5532(3) 0.6087(2) 0.0304(17) Uani 1 1 d . U .
P00L P 0.4352(4) 0.5565(3) 0.5921(2) 0.0307(17) Uani 1 1 d . U .
P00M P 0.4523(5) 0.5572(3) 0.8881(2) 0.0380(19) Uani 1 1 d . U .
P00N P 0.1439(5) 0.5350(3) 0.7963(2) 0.0341(18) Uani 1 1 d . U .
P00O P 0.6432(5) 0.5562(4) 0.7612(3) 0.047(2) Uani 1 1 d . U .
C26 C 0.0611(9) 0.5023(8) 0.7526(5) 0.052(2) Uani 1 1 d . U .
C53 C 0.0122(11) 0.5385(6) 0.7218(6) 0.051(2) Uani 1 1 d G U .
H53 H 0.022031 0.576025 0.724747 0.062 Uiso 1 1 calc R . .
C44 C -0.0514(10) 0.5186(8) 0.6865(5) 0.051(3) Uani 1 1 d G U .
H44 H -0.084100 0.542847 0.665897 0.061 Uiso 1 1 calc R . .
C37 C -0.0661(9) 0.4625(8) 0.6821(5) 0.053(3) Uani 1 1 d G U .
H37 H -0.108626 0.449209 0.658490 0.063 Uiso 1 1 calc R . .
C54 C -0.0172(12) 0.4263(6) 0.7129(6) 0.053(3) Uani 1 1 d G U .
H54 H -0.027022 0.388748 0.709934 0.064 Uiso 1 1 calc R . .
C50 C 0.0464(10) 0.4462(8) 0.7482(5) 0.054(2) Uani 1 1 d G U .
H50 H 0.079110 0.421925 0.768785 0.065 Uiso 1 1 calc R . .
C27 C 0.0253(9) 0.5843(8) 0.6036(6) 0.046(2) Uani 1 1 d . U .
C30 C -0.0450(11) 0.5675(6) 0.5713(5) 0.047(2) Uani 1 1 d G U .
H30 H -0.042228 0.537134 0.552612 0.056 Uiso 1 1 calc R . .
C31 C -0.1194(9) 0.5960(8) 0.5667(5) 0.047(3) Uani 1 1 d G U .
H31 H -0.166493 0.584725 0.545077 0.057 Uiso 1 1 calc R . .
C47 C -0.1236(9) 0.6413(7) 0.5946(6) 0.048(3) Uani 1 1 d G U .
H47 H -0.173373 0.660398 0.591585 0.057 Uiso 1 1 calc R . .
C77 C -0.0532(11) 0.6581(6) 0.6270(5) 0.048(3) Uani 1 1 d G U .
H77 H -0.055988 0.688481 0.645629 0.058 Uiso 1 1 calc R . .
C58 C 0.0212(9) 0.6296(8) 0.6315(5) 0.049(3) Uani 1 1 d G U .
H58 H 0.068278 0.640890 0.653164 0.058 Uiso 1 1 calc R . .
C28 C 0.1465(11) 0.5676(8) 0.5505(4) 0.045(2) Uani 1 1 d . U .
C42 C 0.1808(11) 0.5287(6) 0.5258(6) 0.047(2) Uani 1 1 d G U .
H42 H 0.195543 0.494336 0.538618 0.056 Uiso 1 1 calc R . .
C82 C 0.1930(10) 0.5414(7) 0.4821(6) 0.048(2) Uani 1 1 d G U .
H82 H 0.215961 0.515394 0.465561 0.058 Uiso 1 1 calc R . .
C39 C 0.1710(10) 0.5928(8) 0.4629(4) 0.048(3) Uani 1 1 d G U .
H39 H 0.179184 0.601240 0.433662 0.057 Uiso 1 1 calc R . .
C59 C 0.1367(10) 0.6316(6) 0.4876(6) 0.048(3) Uani 1 1 d G U .
H59 H 0.121988 0.666029 0.474820 0.058 Uiso 1 1 calc R . .
C56 C 0.1245(10) 0.6190(7) 0.5314(6) 0.047(2) Uani 1 1 d G U .
H56 H 0.101570 0.644972 0.547877 0.056 Uiso 1 1 calc R . .
C29 C 0.1143(11) 0.4771(6) 0.6108(6) 0.047(2) Uani 1 1 d . U .
C33 C 0.1520(10) 0.4517(8) 0.6522(5) 0.050(3) Uani 1 1 d G U .
H33 H 0.181373 0.472477 0.676825 0.060 Uiso 1 1 calc R . .
C43 C 0.1458(10) 0.3952(8) 0.6568(5) 0.053(3) Uani 1 1 d G U .
H43 H 0.171032 0.378185 0.684535 0.063 Uiso 1 1 calc R . .
C36 C 0.1019(11) 0.3641(6) 0.6200(7) 0.053(3) Uani 1 1 d G U .
H36 H 0.097751 0.326282 0.623110 0.064 Uiso 1 1 calc R . .
C48 C 0.0642(10) 0.3895(8) 0.5786(5) 0.053(3) Uani 1 1 d G U .
H48 H 0.034810 0.368671 0.553974 0.063 Uiso 1 1 calc R . .
C34 C 0.0704(10) 0.4460(8) 0.5740(5) 0.049(2) Uani 1 1 d G U .
H34 H 0.045150 0.462964 0.546263 0.059 Uiso 1 1 calc R . .
C35 C 0.3655(10) 0.5493(9) 0.9161(6) 0.055(2) Uani 1 1 d . U .
C106 C 0.3526(11) 0.5009(8) 0.9383(6) 0.056(2) Uani 1 1 d G U .
H106 H 0.385608 0.470333 0.936505 0.067 Uiso 1 1 calc R . .
C76 C 0.2903(12) 0.4980(7) 0.9630(6) 0.057(3) Uani 1 1 d G U .
H76 H 0.281599 0.465604 0.977786 0.068 Uiso 1 1 calc R . .
C75 C 0.2409(10) 0.5436(9) 0.9656(6) 0.057(3) Uani 1 1 d G U .
H75 H 0.199221 0.541742 0.982155 0.069 Uiso 1 1 calc R . .
C69 C 0.2539(11) 0.5921(7) 0.9435(6) 0.057(3) Uani 1 1 d G U .
H69 H 0.220851 0.622608 0.945242 0.068 Uiso 1 1 calc R . .
C55 C 0.3162(12) 0.5949(7) 0.9188(6) 0.056(2) Uani 1 1 d G U .
H55 H 0.324859 0.627337 0.903961 0.067 Uiso 1 1 calc R . .
C38 C 0.1845(12) 0.4744(7) 0.8328(6) 0.054(2) Uani 1 1 d . U .
C71 C 0.1526(10) 0.4543(8) 0.8691(6) 0.056(2) Uani 1 1 d G U .
H71 H 0.111374 0.473674 0.879256 0.067 Uiso 1 1 calc R . .
C45 C 0.1821(11) 0.4051(8) 0.8904(5) 0.058(3) Uani 1 1 d G U .
H45 H 0.160734 0.391620 0.914718 0.069 Uiso 1 1 calc R . .
C65 C 0.2437(12) 0.3761(6) 0.8753(6) 0.058(3) Uani 1 1 d G U .
H65 H 0.263454 0.343192 0.889489 0.070 Uiso 1 1 calc R . .
C57 C 0.2756(10) 0.3962(8) 0.8389(6) 0.058(3) Uani 1 1 d G U .
H57 H 0.316814 0.376817 0.828797 0.070 Uiso 1 1 calc R . .
C78 C 0.2461(12) 0.4454(8) 0.8177(5) 0.055(3) Uani 1 1 d G U .
H78 H 0.267455 0.458871 0.793335 0.066 Uiso 1 1 calc R . .
C60 C 0.0840(11) 0.5721(8) 0.8300(6) 0.052(2) Uani 1 1 d . U .
C5AA C 0.0149(12) 0.5499(6) 0.8429(6) 0.054(2) Uani 1 1 d G U .
H5AA H -0.002225 0.514389 0.834050 0.064 Uiso 1 1 calc R . .
C6AA C -0.0287(10) 0.5808(8) 0.8691(6) 0.055(3) Uani 1 1 d G U .
H6AA H -0.074925 0.565886 0.877781 0.065 Uiso 1 1 calc R . .
C40 C -0.0031(11) 0.6338(8) 0.8824(6) 0.056(3) Uani 1 1 d G U .
H40 H -0.032260 0.654480 0.899941 0.067 Uiso 1 1 calc R . .
C7AA C 0.0660(12) 0.6561(6) 0.8695(6) 0.057(3) Uani 1 1 d G U .
H7AA H 0.083105 0.691578 0.878371 0.068 Uiso 1 1 calc R . .
C68 C 0.1096(10) 0.6252(9) 0.8433(6) 0.055(3) Uani 1 1 d G U .
H68 H 0.155806 0.640082 0.834640 0.066 Uiso 1 1 calc R . .
C61 C 0.5452(8) 0.5412(9) 0.6018(6) 0.050(2) Uani 1 1 d . U .
C100 C 0.5780(11) 0.4894(7) 0.5975(6) 0.055(2) Uani 1 1 d G U .
H100 H 0.542622 0.459279 0.590539 0.066 Uiso 1 1 calc R . .
C70 C 0.6635(12) 0.4825(7) 0.6035(6) 0.058(3) Uani 1 1 d G U .
H70 H 0.685367 0.447840 0.600655 0.069 Uiso 1 1 calc R . .
C86 C 0.7163(8) 0.5274(9) 0.6139(6) 0.057(3) Uani 1 1 d G U .
H86 H 0.773512 0.522859 0.617955 0.068 Uiso 1 1 calc R . .
C157 C 0.6836(11) 0.5792(7) 0.6182(6) 0.058(3) Uani 1 1 d G U .
H157 H 0.718913 0.609317 0.625138 0.069 Uiso 1 1 calc R . .
C171 C 0.5981(12) 0.5861(7) 0.6121(6) 0.055(2) Uani 1 1 d G U .
H171 H 0.576168 0.620757 0.615021 0.066 Uiso 1 1 calc R . .
C62 C 0.3848(11) 0.4914(6) 0.5731(6) 0.048(2) Uani 1 1 d . U .
C64 C 0.3717(11) 0.4711(7) 0.5281(5) 0.048(2) Uani 1 1 d G U .
H64 H 0.387270 0.491896 0.505090 0.058 Uiso 1 1 calc R . .
C52 C 0.3355(11) 0.4199(8) 0.5176(5) 0.050(3) Uani 1 1 d G U .
H52 H 0.326782 0.406322 0.487569 0.059 Uiso 1 1 calc R . .
C66 C 0.3123(10) 0.3889(6) 0.5521(6) 0.051(3) Uani 1 1 d G U .
H66 H 0.288027 0.354567 0.545040 0.061 Uiso 1 1 calc R . .
C4AA C 0.3253(11) 0.4091(8) 0.5970(5) 0.050(3) Uani 1 1 d G U .
H4AA H 0.309758 0.388386 0.620033 0.059 Uiso 1 1 calc R . .
C3AA C 0.3615(11) 0.4604(8) 0.6075(5) 0.049(2) Uani 1 1 d G U .
H3AA H 0.370246 0.473960 0.637556 0.059 Uiso 1 1 calc R . .
C79 C 0.4163(11) 0.6002(7) 0.5415(5) 0.048(2) Uani 1 1 d . U .
C102 C 0.4640(10) 0.5967(7) 0.5083(6) 0.049(2) Uani 1 1 d G U .
H102 H 0.506137 0.570689 0.511430 0.059 Uiso 1 1 calc R . .
C8AA C 0.4487(10) 0.6321(8) 0.4706(5) 0.048(3) Uani 1 1 d G U .
H8AA H 0.480569 0.629791 0.448416 0.058 Uiso 1 1 calc R . .
C9AA C 0.3857(11) 0.6710(7) 0.4660(5) 0.049(3) Uani 1 1 d G U .
H9AA H 0.375411 0.694730 0.440696 0.059 Uiso 1 1 calc R . .
C95 C 0.3380(10) 0.6745(7) 0.4991(6) 0.049(3) Uani 1 1 d G U .
H95 H 0.295822 0.700569 0.495990 0.059 Uiso 1 1 calc R . .
C107 C 0.3533(10) 0.6391(8) 0.5368(5) 0.048(2) Uani 1 1 d G U .
H107 H 0.321390 0.641467 0.559004 0.058 Uiso 1 1 calc R . .
C91 C 0.7254(11) 0.6017(8) 0.7495(7) 0.063(2) Uani 1 1 d . U .
C205 C 0.7006(8) 0.6432(9) 0.7172(7) 0.062(3) Uani 1 1 d G U .
H205 H 0.644344 0.648338 0.703884 0.074 Uiso 1 1 calc R . .
C261 C 0.7598(12) 0.6772(8) 0.7047(6) 0.065(3) Uani 1 1 d G U .
H261 H 0.743159 0.704982 0.683143 0.078 Uiso 1 1 calc R . .
C0AA C 0.8438(11) 0.6696(8) 0.7246(7) 0.064(3) Uani 1 1 d G U .
H0AA H 0.883415 0.692285 0.716302 0.077 Uiso 1 1 calc R . .
C49 C 0.8686(9) 0.6280(9) 0.7569(7) 0.064(3) Uani 1 1 d G U .
H49 H 0.924857 0.622945 0.770203 0.077 Uiso 1 1 calc R . .
C63 C 0.8094(13) 0.5941(8) 0.7693(6) 0.063(3) Uani 1 1 d G U .
H63 H 0.826043 0.566301 0.790946 0.076 Uiso 1 1 calc R . .
C94 C 0.6520(13) 0.4911(7) 0.7321(7) 0.063(2) Uani 1 1 d . U .
C190 C 0.5800(10) 0.4595(9) 0.7201(7) 0.064(3) Uani 1 1 d G U .
H190 H 0.529072 0.474293 0.722455 0.077 Uiso 1 1 calc R . .
C166 C 0.5843(10) 0.4060(9) 0.7047(7) 0.065(3) Uani 1 1 d G U .
H166 H 0.536173 0.384906 0.696727 0.078 Uiso 1 1 calc R . .
C110 C 0.6605(13) 0.3840(7) 0.7013(7) 0.065(3) Uani 1 1 d G U .
H110 H 0.663334 0.348122 0.690964 0.077 Uiso 1 1 calc R . .
C2AA C 0.7324(10) 0.4155(9) 0.7132(7) 0.064(3) Uani 1 1 d G U .
H2AA H 0.783396 0.400726 0.710930 0.077 Uiso 1 1 calc R . .
C1AA C 0.7282(10) 0.4690(8) 0.7287(7) 0.062(2) Uani 1 1 d G U .
H1AA H 0.776296 0.490114 0.736658 0.075 Uiso 1 1 calc R . .
C109 C 0.6868(11) 0.5453(10) 0.8228(5) 0.063(2) Uani 1 1 d . U .
C0BA C 0.7033(12) 0.4924(8) 0.8397(7) 0.065(2) Uani 1 1 d G U .
H0BA H 0.688576 0.462471 0.820083 0.078 Uiso 1 1 calc R . .
C154 C 0.7419(12) 0.4841(7) 0.8860(7) 0.067(3) Uani 1 1 d G U .
H154 H 0.752967 0.448626 0.897321 0.081 Uiso 1 1 calc R . .
C72 C 0.7639(11) 0.5288(9) 0.9153(5) 0.067(3) Uani 1 1 d G U .
H72 H 0.789748 0.523201 0.946310 0.080 Uiso 1 1 calc R . .
C2BA C 0.7474(12) 0.5817(8) 0.8984(7) 0.068(3) Uani 1 1 d G U .
H2BA H 0.762136 0.611622 0.918060 0.081 Uiso 1 1 calc R . .
C1BA C 0.7088(12) 0.5900(7) 0.8521(7) 0.065(3) Uani 1 1 d G U .
H1BA H 0.697745 0.625469 0.840822 0.078 Uiso 1 1 calc R . .
C5BA C 0.5026(12) 0.4891(7) 0.8913(7) 0.059(2) Uani 1 1 d . U .
C6BA C 0.4849(11) 0.4584(9) 0.8507(5) 0.060(3) Uani 1 1 d G U .
H6BA H 0.451122 0.472905 0.823998 0.072 Uiso 1 1 calc R . .
C7BA C 0.5176(12) 0.4059(8) 0.8502(5) 0.063(3) Uani 1 1 d G U .
H7BA H 0.505751 0.385309 0.823028 0.076 Uiso 1 1 calc R . .
C8BA C 0.5681(12) 0.3841(7) 0.8901(7) 0.064(3) Uani 1 1 d G U .
H8BA H 0.589975 0.349028 0.889752 0.077 Uiso 1 1 calc R . .
C9BA C 0.5858(11) 0.4149(9) 0.9307(5) 0.063(3) Uani 1 1 d G U .
H9BA H 0.619569 0.400342 0.957448 0.076 Uiso 1 1 calc R . .
C0CA C 0.5531(12) 0.4674(8) 0.9313(5) 0.060(2) Uani 1 1 d G U .
H0CA H 0.564940 0.487938 0.958419 0.072 Uiso 1 1 calc R . .
C32 C 0.5204(11) 0.6018(8) 0.9300(6) 0.059(2) Uani 1 1 d . U .
C4BA C 0.5274(11) 0.5975(8) 0.9775(7) 0.059(2) Uani 1 1 d G U .
H4BA H 0.493142 0.573506 0.989072 0.071 Uiso 1 1 calc R . .
C1CA C 0.5857(12) 0.6291(9) 1.0078(4) 0.063(3) Uani 1 1 d G U .
H1CA H 0.590406 0.626245 1.039568 0.075 Uiso 1 1 calc R . .
C108 C 0.6369(11) 0.6649(8) 0.9905(6) 0.064(3) Uani 1 1 d G U .
H108 H 0.675934 0.686089 1.010726 0.076 Uiso 1 1 calc R . .
C3BA C 0.6299(11) 0.6692(8) 0.9430(7) 0.065(3) Uani 1 1 d G U .
H3BA H 0.664197 0.693195 0.931390 0.078 Uiso 1 1 calc R . .
C161 C 0.5716(13) 0.6376(9) 0.9127(4) 0.064(3) Uani 1 1 d G U .
H161 H 0.566933 0.640457 0.880893 0.077 Uiso 1 1 calc R . .

loop_
_atom_site_aniso_label
_atom_site_aniso_U_11
_atom_site_aniso_U_22
_atom_site_aniso_U_33
_atom_site_aniso_U_23
_atom_site_aniso_U_13
_atom_site_aniso_U_12
Au01 0.0191(8) 0.0386(11) 0.0088(6) 0.000 0.0015(6) 0.000
Au02 0.0186(5) 0.0391(8) 0.0125(4) -0.0004(5) 0.0025(4) 0.0027(5)
Au03 0.0206(6) 0.0409(8) 0.0117(4) -0.0031(5) -0.0004(4) 0.0002(5)
Au04 0.0231(6) 0.0391(8) 0.0078(4) -0.0003(5) -0.0001(4) 0.0012(5)
Au05 0.0268(6) 0.0396(8) 0.0090(4) -0.0009(5) 0.0054(4) -0.0027(5)
Au06 0.0216(6) 0.0424(8) 0.0120(4) -0.0058(5) 0.0035(4) 0.0038(5)
Au07 0.0237(6) 0.0399(8) 0.0145(5) 0.0029(5) 0.0054(4) 0.0010(5)
Au08 0.0201(5) 0.0455(8) 0.0114(4) -0.0028(5) 0.0043(4) 0.0016(5)
Au09 0.0277(6) 0.0479(8) 0.0105(4) 0.0047(5) 0.0008(4) 0.0055(6)
Au0A 0.0216(6) 0.0494(8) 0.0105(4) -0.0019(5) -0.0013(4) 0.0016(6)
Au0B 0.0296(6) 0.0411(8) 0.0182(5) 0.0005(5) 0.0028(5) 0.0045(6)
Au0C 0.0206(6) 0.0561(9) 0.0143(5) -0.0012(5) 0.0002(4) 0.0084(6)
Pd0D 0.0131(10) 0.0357(13) 0.0080(8) -0.0011(8) 0.0026(8) -0.0001(9)
Br0E 0.036(2) 0.047(3) 0.0082(15) 0.000 -0.0071(16) 0.000
Br0F 0.019(2) 0.038(3) 0.050(2) 0.000 0.0123(19) 0.000
Br0G 0.068(3) 0.050(3) 0.0178(18) 0.000 0.029(2) 0.000
Br0H 0.037(2) 0.070(3) 0.027(2) 0.000 0.0221(19) 0.000
Br0I 0.058(2) 0.048(2) 0.0393(17) 0.0045(15) 0.0055(16) 0.0051(18)
Br0J 0.026(2) 0.073(4) 0.027(2) 0.000 -0.0146(18) 0.000
P00K 0.019(3) 0.052(5) 0.019(3) -0.006(3) 0.001(3) -0.001(3)
P00L 0.019(3) 0.058(5) 0.015(3) -0.011(3) 0.004(3) 0.001(3)
P00M 0.038(4) 0.063(5) 0.012(3) 0.017(3) 0.005(3) 0.011(4)
P00N 0.037(4) 0.049(5) 0.017(3) 0.005(3) 0.006(3) -0.007(3)
P00O 0.026(4) 0.085(6) 0.035(4) 0.017(4) 0.014(3) 0.022(4)
C26 0.044(4) 0.070(4) 0.041(4) 0.003(4) 0.007(4) 0.000(4)
C53 0.042(4) 0.069(5) 0.041(4) 0.000(4) 0.007(4) 0.001(4)
C44 0.041(4) 0.069(5) 0.041(4) -0.002(4) 0.006(4) 0.001(4)
C37 0.044(5) 0.070(5) 0.041(5) -0.002(5) 0.005(5) -0.001(5)
C54 0.044(5) 0.069(5) 0.045(5) 0.000(4) 0.006(4) -0.002(4)
C50 0.046(4) 0.071(4) 0.043(4) 0.002(4) 0.005(4) 0.000(4)
C27 0.036(4) 0.064(4) 0.038(4) -0.008(4) 0.009(4) 0.003(4)
C30 0.037(4) 0.065(5) 0.039(4) -0.008(4) 0.009(4) 0.002(4)
C31 0.038(5) 0.066(6) 0.038(5) -0.011(5) 0.006(5) 0.003(5)
C47 0.038(5) 0.065(6) 0.040(5) -0.011(5) 0.008(5) 0.004(5)
C77 0.040(5) 0.064(6) 0.040(5) -0.011(5) 0.008(5) 0.005(5)
C58 0.039(5) 0.065(5) 0.041(5) -0.008(4) 0.007(4) 0.003(4)
C28 0.036(4) 0.064(5) 0.036(4) -0.008(4) 0.011(4) 0.001(4)
C42 0.037(4) 0.066(4) 0.039(4) -0.009(4) 0.011(4) 0.000(4)
C82 0.039(5) 0.067(5) 0.040(4) -0.008(4) 0.012(4) 0.002(4)
C39 0.038(5) 0.067(5) 0.039(4) -0.009(4) 0.011(4) 0.002(5)
C59 0.040(5) 0.067(5) 0.039(4) -0.009(4) 0.013(4) 0.002(5)
C56 0.038(4) 0.065(5) 0.038(4) -0.007(4) 0.011(4) 0.001(4)
C29 0.037(4) 0.063(4) 0.041(4) -0.009(4) 0.008(4) -0.002(4)
C33 0.041(5) 0.066(5) 0.043(4) -0.006(4) 0.006(4) -0.002(4)
C43 0.043(5) 0.067(5) 0.046(4) -0.005(4) 0.006(4) -0.001(4)
C36 0.044(6) 0.067(6) 0.046(5) -0.006(5) 0.005(5) -0.002(5)
C48 0.042(6) 0.066(5) 0.046(5) -0.009(5) 0.003(5) -0.001(5)
C34 0.039(4) 0.066(5) 0.042(4) -0.009(4) 0.006(4) 0.000(4)
C35 0.051(4) 0.078(5) 0.038(4) 0.008(4) 0.013(4) 0.007(4)
C106 0.051(4) 0.077(4) 0.040(4) 0.009(4) 0.011(4) 0.006(4)
C76 0.052(5) 0.078(5) 0.041(5) 0.010(5) 0.012(4) 0.007(4)
C75 0.052(5) 0.079(5) 0.042(5) 0.009(5) 0.012(5) 0.007(5)
C69 0.052(5) 0.078(5) 0.041(5) 0.007(5) 0.014(4) 0.007(5)
C55 0.052(5) 0.078(5) 0.039(4) 0.007(4) 0.013(4) 0.007(4)
C38 0.048(4) 0.072(5) 0.041(4) 0.011(4) 0.009(4) 0.004(4)
C71 0.050(4) 0.075(4) 0.042(4) 0.011(4) 0.010(4) 0.004(4)
C45 0.053(5) 0.076(5) 0.044(5) 0.012(4) 0.010(4) 0.005(5)
C65 0.053(5) 0.075(6) 0.046(5) 0.012(5) 0.010(5) 0.004(5)
C57 0.053(5) 0.076(5) 0.045(5) 0.011(5) 0.009(5) 0.006(5)
C78 0.050(5) 0.073(5) 0.043(5) 0.009(4) 0.010(4) 0.004(4)
C60 0.046(4) 0.073(5) 0.040(4) 0.006(4) 0.014(4) 0.005(4)
C5AA 0.047(5) 0.074(5) 0.041(4) 0.006(4) 0.013(4) 0.004(4)
C6AA 0.048(6) 0.076(6) 0.042(6) 0.007(5) 0.015(5) 0.006(5)
C40 0.049(6) 0.077(6) 0.043(6) 0.004(5) 0.016(5) 0.007(5)
C7AA 0.051(5) 0.076(6) 0.044(5) 0.005(5) 0.014(5) 0.007(5)
C68 0.051(5) 0.075(5) 0.040(5) 0.004(5) 0.014(4) 0.006(5)
C61 0.037(4) 0.072(5) 0.044(4) -0.006(4) 0.014(4) 0.003(4)
C100 0.040(4) 0.076(5) 0.052(4) -0.004(4) 0.013(4) 0.005(4)
C70 0.041(4) 0.079(5) 0.055(5) -0.002(5) 0.013(4) 0.005(4)
C86 0.040(5) 0.080(5) 0.052(5) -0.004(5) 0.012(5) 0.005(4)
C157 0.041(4) 0.078(5) 0.055(5) -0.001(5) 0.011(5) 0.003(4)
C171 0.040(4) 0.076(5) 0.050(4) -0.003(4) 0.012(4) 0.003(4)
C62 0.038(4) 0.067(4) 0.041(4) -0.007(4) 0.012(4) -0.001(4)
C64 0.038(4) 0.068(4) 0.042(4) -0.008(4) 0.013(4) 0.000(4)
C52 0.039(5) 0.068(5) 0.042(4) -0.008(4) 0.010(4) -0.001(4)
C66 0.041(5) 0.068(6) 0.044(5) -0.007(5) 0.012(5) -0.003(5)
C4AA 0.039(5) 0.068(5) 0.043(4) -0.007(4) 0.013(4) -0.003(4)
C3AA 0.039(4) 0.068(5) 0.042(4) -0.007(4) 0.013(4) -0.001(4)
C79 0.039(4) 0.068(5) 0.038(4) -0.004(4) 0.014(4) 0.001(4)
C102 0.040(4) 0.069(5) 0.041(4) -0.004(4) 0.015(4) 0.001(4)
C8AA 0.040(5) 0.068(6) 0.040(5) -0.004(5) 0.014(5) 0.001(5)
C9AA 0.040(5) 0.069(6) 0.040(5) -0.005(5) 0.014(5) 0.000(5)
C95 0.041(5) 0.068(5) 0.041(5) -0.005(4) 0.014(4) 0.003(5)
C107 0.039(4) 0.067(5) 0.039(4) -0.006(4) 0.012(4) 0.002(4)
C91 0.045(4) 0.086(5) 0.057(5) 0.005(4) 0.010(4) 0.005(4)
C205 0.043(5) 0.083(5) 0.058(5) 0.006(5) 0.011(5) 0.003(5)
C261 0.046(5) 0.086(6) 0.062(5) 0.008(5) 0.009(5) 0.002(5)
C0AA 0.045(5) 0.086(6) 0.061(6) 0.007(5) 0.009(5) 0.002(6)
C49 0.046(5) 0.085(6) 0.060(6) 0.006(5) 0.009(5) 0.004(5)
C63 0.046(4) 0.085(5) 0.057(5) 0.006(4) 0.009(4) 0.005(4)
C94 0.045(4) 0.085(5) 0.059(4) 0.003(4) 0.010(4) 0.009(4)
C190 0.046(5) 0.085(5) 0.061(5) 0.000(4) 0.011(4) 0.009(4)
C166 0.045(5) 0.085(5) 0.064(5) -0.002(5) 0.012(5) 0.008(5)
C110 0.045(5) 0.085(6) 0.063(5) -0.002(5) 0.012(5) 0.008(5)
C2AA 0.044(5) 0.085(5) 0.062(5) -0.001(5) 0.012(5) 0.008(5)
C1AA 0.044(4) 0.084(5) 0.058(4) 0.001(4) 0.011(4) 0.008(4)
C109 0.048(4) 0.087(5) 0.053(4) 0.008(4) 0.009(4) 0.008(4)
C0BA 0.053(4) 0.086(5) 0.053(4) 0.007(4) 0.009(4) 0.010(4)
C154 0.058(5) 0.088(5) 0.054(4) 0.008(4) 0.007(4) 0.010(5)
C72 0.055(6) 0.090(6) 0.053(5) 0.008(5) 0.009(5) 0.006(5)
C2BA 0.057(5) 0.089(5) 0.053(5) 0.007(5) 0.006(5) 0.003(5)
C1BA 0.054(5) 0.088(5) 0.052(4) 0.008(4) 0.008(4) 0.004(4)
C5BA 0.055(5) 0.078(5) 0.043(4) 0.008(4) 0.008(4) 0.012(4)
C6BA 0.055(5) 0.080(5) 0.045(4) 0.006(4) 0.009(4) 0.012(4)
C7BA 0.058(5) 0.082(5) 0.048(5) 0.006(5) 0.007(5) 0.014(5)
C8BA 0.059(5) 0.083(6) 0.048(5) 0.006(5) 0.008(5) 0.014(5)
C9BA 0.057(5) 0.082(5) 0.048(5) 0.007(5) 0.007(5) 0.013(5)
C0CA 0.055(5) 0.080(5) 0.044(4) 0.008(4) 0.009(4) 0.011(4)
C32 0.056(4) 0.080(5) 0.040(4) 0.007(4) 0.008(4) 0.004(4)
C4BA 0.056(5) 0.080(5) 0.040(4) 0.007(4) 0.009(4) 0.004(4)
C1CA 0.061(6) 0.082(6) 0.042(5) 0.008(5) 0.008(5) 0.000(5)
C108 0.062(6) 0.084(6) 0.043(5) 0.009(5) 0.008(5) -0.003(5)
C3BA 0.060(5) 0.087(5) 0.045(5) 0.008(5) 0.006(5) -0.001(5)
C161 0.060(5) 0.086(5) 0.045(5) 0.009(5) 0.006(5) -0.002(5)

loop_
_atom_type_symbol
_atom_type_description
_atom_type_scat_dispersion_real
_atom_type_scat_dispersion_imag
_atom_type_scat_source
C C 0.0033 0.0016 'International Tables Vol C Tables 4.2.6.8 and 6.1.1.4'
H H 0.0000 0.0000 'International Tables Vol C Tables 4.2.6.8 and 6.1.1.4'
Au Au -2.0133 8.8022 'International Tables Vol C Tables 4.2.6.8 and 6.1.1.4'
Br Br -0.2901 2.4595 'International Tables Vol C Tables 4.2.6.8 and 6.1.1.4'
P P 0.1023 0.0942 'International Tables Vol C Tables 4.2.6.8 and 6.1.1.4'
Pd Pd -0.9988 1.0072 'International Tables Vol C Tables 4.2.6.8 and 6.1.1.4'

loop_
_geom_angle_atom_site_label_1
_geom_angle_atom_site_label_2
_geom_angle_atom_site_label_3
_geom_angle
_geom_angle_site_symmetry_1
_geom_angle_site_symmetry_3
Au02 Au01 Au02 66.27(5) . 4_575
Au02 Au01 Au08 149.81(5) . 4_575
Au02 Au01 Au08 108.70(4) . .
Au02 Au01 Au08 149.81(5) 4_575 .
Au02 Au01 Au08 108.69(4) 4_575 4_575
Au02 Au01 Au0A 108.41(4) 4_575 4_575
Au02 Au01 Au0A 150.08(5) 4_575 .
Au02 Au01 Au0A 150.08(5) . 4_575
Au02 Au01 Au0A 108.41(4) . .
Au04 Au01 Au02 60.87(3) . .
Au04 Au01 Au02 94.40(5) 4_575 .
Au04 Au01 Au02 94.40(5) . 4_575
Au04 Au01 Au02 60.87(3) 4_575 4_575
Au04 Au01 Au04 62.05(5) 4_575 .
Au04 Au01 Au05 109.25(4) 4_575 .
Au04 Au01 Au05 150.94(6) . .
Au04 Au01 Au05 150.94(6) 4_575 4_575
Au04 Au01 Au05 109.25(4) . 4_575
Au04 Au01 Au08 90.99(5) . 4_575
Au04 Au01 Au08 60.30(4) . .
Au04 Au01 Au08 60.30(4) 4_575 4_575
Au04 Au01 Au08 90.99(5) 4_575 .
Au04 Au01 Au0A 147.26(6) 4_575 .
Au04 Au01 Au0A 147.26(6) . 4_575
Au04 Au01 Au0A 108.77(4) . .
Au04 Au01 Au0A 108.77(4) 4_575 4_575
Au05 Au01 Au02 94.23(5) . .
Au05 Au01 Au02 94.23(5) 4_575 4_575
Au05 Au01 Au02 59.76(3) . 4_575
Au05 Au01 Au02 59.76(3) 4_575 .
Au05 Au01 Au05 63.75(5) . 4_575
Au05 Au01 Au08 108.98(4) 4_575 .
Au05 Au01 Au08 148.28(5) 4_575 4_575
Au05 Au01 Au08 148.28(5) . .
Au05 Au01 Au08 108.98(4) . 4_575
Au05 Au01 Au0A 60.82(4) 4_575 .
Au05 Au01 Au0A 60.82(4) . 4_575
Au05 Au01 Au0A 92.56(5) 4_575 4_575
Au05 Au01 Au0A 92.56(5) . .
Au08 Au01 Au08 59.66(5) 4_575 .
Au0A Au01 Au08 59.97(4) . .
Au0A Au01 Au08 90.05(5) . 4_575
Au0A Au01 Au08 59.97(4) 4_575 4_575
Au0A Au01 Au08 90.05(5) 4_575 .
Au0A Au01 Au0A 60.51(5) . 4_575
Pd0D Au01 Au02 58.77(5) . .
Pd0D Au01 Au02 125.04(6) . 4_575
Pd0D Au01 Au02 125.04(6) 4_575 .
Pd0D Au01 Au02 58.77(5) 4_575 4_575
Pd0D Au01 Au04 59.19(4) . .
Pd0D Au01 Au04 121.20(5) 4_575 .
Pd0D Au01 Au04 59.19(4) 4_575 4_575
Pd0D Au01 Au04 121.20(6) . 4_575
Pd0D Au01 Au05 122.78(6) . .
Pd0D Au01 Au05 59.07(4) . 4_575
Pd0D Au01 Au05 59.07(4) 4_575 .
Pd0D Au01 Au05 122.78(6) 4_575 4_575
Pd0D Au01 Au08 118.06(6) 4_575 .
Pd0D Au01 Au08 118.06(6) . 4_575
Pd0D Au01 Au08 58.41(5) . .
Pd0D Au01 Au08 58.41(5) 4_575 4_575
Pd0D Au01 Au0A 58.41(4) . .
Pd0D Au01 Au0A 118.90(6) . 4_575
Pd0D Au01 Au0A 58.40(4) 4_575 4_575
Pd0D Au01 Au0A 118.90(6) 4_575 .
Pd0D Au01 Pd0D 176.12(10) 4_575 .
Au01 Au02 Au02 56.86(3) . 4_575
Au01 Au02 Au03 106.18(4) . .
Au01 Au02 Au04 59.30(4) . .
Au01 Au02 Au07 109.36(4) . .
Au03 Au02 Au02 144.72(3) . 4_575
Au04 Au02 Au02 88.07(3) . 4_575
Au04 Au02 Au03 58.12(4) . .
Au05 Au02 Au01 60.03(4) 4_575 .
Au05 Au02 Au02 88.88(3) 4_575 4_575
Au05 Au02 Au03 109.81(4) 4_575 .
Au05 Au02 Au04 108.20(4) 4_575 .
Au05 Au02 Au07 62.63(4) 4_575 .
Au07 Au02 Au02 150.35(3) . 4_575
Au07 Au02 Au03 60.50(4) . .
Au07 Au02 Au04 107.68(5) . .
Pd0D Au02 Au01 59.53(5) . .
Pd0D Au02 Au02 116.39(5) . 4_575
Pd0D Au02 Au03 56.93(5) . .
Pd0D Au02 Au04 58.89(5) . .
Pd0D Au02 Au05 59.40(4) . 4_575
Pd0D Au02 Au07 57.53(5) . .
Br0F Au02 Au01 109.49(7) . .
Br0F Au02 Au02 52.96(5) . 4_575
Br0F Au02 Au03 134.88(8) . .
Br0F Au02 Au04 121.85(9) . .
Br0F Au02 Au05 111.55(9) . 4_575
Br0F Au02 Au07 127.71(8) . .
Br0F Au02 Pd0D 167.83(8) . .
Au02 Au03 Au0B 106.80(4) . .
Au04 Au03 Au02 60.33(4) . .
Au04 Au03 Au06 61.65(4) . .
Au04 Au03 Au07 108.10(4) . .
Au04 Au03 Au0B 109.58(4) . .
Au06 Au03 Au02 108.19(4) . .
Au06 Au03 Au07 107.10(4) . .
Au06 Au03 Au0B 59.81(4) . .
Au07 Au03 Au02 58.82(4) . .
Au07 Au03 Au0B 59.34(3) . .
Pd0D Au03 Au02 58.82(5) . .
Pd0D Au03 Au04 60.33(5) . .
Pd0D Au03 Au06 57.62(5) . .
Pd0D Au03 Au07 57.51(5) . .
Pd0D Au03 Au0B 57.02(5) . .
P00K Au03 Au02 122.93(19) . .
P00K Au03 Au04 114.1(2) . .
P00K Au03 Au06 116.91(18) . .
P00K Au03 Au07 129.29(18) . .
P00K Au03 Au0B 125.1(2) . .
P00K Au03 Pd0D 173.19(19) . .
Au01 Au04 Au02 59.83(4) . .
Au01 Au04 Au04 58.97(3) . 4_575
Au01 Au04 Au06 106.52(4) . .
Au01 Au04 Au08 60.55(4) . .
Au02 Au04 Au04 91.93(3) . 4_575
Au02 Au04 Au06 108.10(4) . .
Au03 Au04 Au01 109.34(4) . .
Au03 Au04 Au02 61.55(4) . .
Au03 Au04 Au04 151.60(3) . 4_575
Au03 Au04 Au06 60.32(4) . .
Au03 Au04 Au08 107.59(4) . .
Au06 Au04 Au04 145.08(3) . 4_575
Au08 Au04 Au02 108.07(4) . .
Au08 Au04 Au04 89.39(3) . 4_575
Au08 Au04 Au06 57.66(4) . .
Pd0D Au04 Au01 59.60(5) . .
Pd0D Au04 Au02 58.54(5) . .
Pd0D Au04 Au03 57.99(5) . .
Pd0D Au04 Au04 118.53(5) . 4_575
Pd0D Au04 Au06 56.50(5) . .
Pd0D Au04 Au08 58.62(5) . .
Br0E Au04 Au01 113.58(6) . .
Br0E Au04 Au02 112.22(9) . .
Br0E Au04 Au03 122.59(7) . .
Br0E Au04 Au04 55.50(5) . 4_575
Br0E Au04 Au06 133.25(8) . .
Br0E Au04 Au08 125.99(9) . .
Br0E Au04 Pd0D 170.07(9) . .
Au01 Au05 Au05 58.13(3) . 4_575
Au01 Au05 Au07 106.70(4) . 4_575
Au01 Au05 Au0A 59.84(4) . 4_575
Au02 Au05 Au01 60.21(4) 4_575 .
Au02 Au05 Au05 91.13(3) 4_575 4_575
Au02 Au05 Au07 59.05(3) 4_575 4_575
Au02 Au05 Au0A 107.99(4) 4_575 4_575
Au07 Au05 Au05 149.10(3) 4_575 4_575
Au09 Au05 Au01 108.24(4) 4_575 .
Au09 Au05 Au02 108.35(4) 4_575 4_575
Au09 Au05 Au05 146.80(3) 4_575 4_575
Au09 Au05 Au07 60.16(4) 4_575 4_575
Au09 Au05 Au0A 60.07(4) 4_575 4_575
Au0A Au05 Au05 88.78(3) 4_575 4_575
Au0A Au05 Au07 107.03(5) 4_575 4_575
Pd0D Au05 Au01 59.48(5) 4_575 .
Pd0D Au05 Au02 59.05(5) 4_575 4_575
Pd0D Au05 Au05 117.58(5) 4_575 4_575
Pd0D Au05 Au07 56.23(5) 4_575 4_575
Pd0D Au05 Au09 57.49(5) 4_575 4_575
Pd0D Au05 Au0A 58.20(5) 4_575 4_575
Br0G Au05 Au01 112.17(6) . .
Br0G Au05 Au02 114.53(10) . 4_575
Br0G Au05 Au05 54.35(5) . 4_575
Br0G Au05 Au07 127.68(9) . 4_575
Br0G Au05 Au09 131.40(8) . 4_575
Br0G Au05 Au0A 122.25(10) . 4_575
Br0G Au05 Pd0D 170.90(8) . 4_575
Au03 Au06 Au04 58.02(4) . .
Au03 Au06 Au0B 61.64(4) . .
Au03 Au06 Au0C 109.13(4) . .
Au04 Au06 Au0B 108.15(4) . .
Au08 Au06 Au03 107.82(5) . .
Au08 Au06 Au04 60.24(4) . .
Au08 Au06 Au0B 110.00(4) . .
Au08 Au06 Au0C 61.46(4) . .
Au0C Au06 Au04 108.70(4) . .
Au0C Au06 Au0B 60.28(4) . .
Pd0D Au06 Au03 58.00(5) . .
Pd0D Au06 Au04 59.09(5) . .
Pd0D Au06 Au08 60.44(5) . .
Pd0D Au06 Au0B 57.80(5) . .
Pd0D Au06 Au0C 58.41(5) . .
P00L Au06 Au03 123.43(17) . .
P00L Au06 Au04 120.90(19) . .
P00L Au06 Au08 118.1(2) . .
P00L Au06 Au0B 123.1(2) . .
P00L Au06 Au0C 120.67(17) . .
P00L Au06 Pd0D 178.5(2) . .
Au02 Au07 Au03 60.68(4) . .
Au02 Au07 Au05 58.32(4) . 4_575
Au02 Au07 Au09 105.64(5) . .
Au02 Au07 Au0B 109.95(4) . .
Au03 Au07 Au05 106.57(4) . 4_575
Au03 Au07 Au0B 61.43(3) . .
Au09 Au07 Au03 108.52(4) . .
Au09 Au07 Au05 57.59(4) . 4_575
Au09 Au07 Au0B 61.41(4) . .
Au0B Au07 Au05 107.67(5) . 4_575
Pd0D Au07 Au02 59.53(5) . .
Pd0D Au07 Au03 57.57(4) . .
Pd0D Au07 Au05 58.47(5) . 4_575
Pd0D Au07 Au09 57.27(5) . .
Pd0D Au07 Au0B 57.81(5) . .
P00N Au07 Au02 123.7(2) . .
P00N Au07 Au03 120.72(17) . .
P00N Au07 Au05 125.23(19) . 4_575
P00N Au07 Au09 121.97(18) . .
P00N Au07 Au0B 117.9(2) . .
P00N Au07 Pd0D 175.7(2) . .
Au01 Au08 Au0C 107.19(4) . .
Au04 Au08 Au01 59.14(4) . .
Au04 Au08 Au0C 109.96(5) . .
Au06 Au08 Au01 108.94(4) . .
Au06 Au08 Au04 62.10(4) . .
Au06 Au08 Au08 150.31(3) . 4_575
Au06 Au08 Au0A 108.31(5) . .
Au06 Au08 Au0C 61.24(4) . .
Au08 Au08 Au01 60.17(3) 4_575 .
Au08 Au08 Au04 90.61(3) 4_575 .
Au08 Au08 Au0A 90.21(3) 4_575 .
Au08 Au08 Au0C 146.27(3) 4_575 .
Au0A Au08 Au01 59.73(4) . .
Au0A Au08 Au04 107.65(4) . .
Au0A Au08 Au0C 58.68(4) . .
Pd0D Au08 Au01 59.25(5) . .
Pd0D Au08 Au04 59.06(5) . .
Pd0D Au08 Au06 58.14(5) . .
Pd0D Au08 Au08 119.41(5) . 4_575
Pd0D Au08 Au0A 58.59(4) . .
Pd0D Au08 Au0C 57.68(5) . .
Br0H Au08 Au01 116.11(7) . .
Br0H Au08 Au04 115.13(9) . .
Br0H Au08 Au06 122.73(7) . .
Br0H Au08 Au08 56.23(5) . 4_575
Br0H Au08 Au0A 124.01(9) . .
Br0H Au08 Au0C 128.68(8) . .
Br0H Au08 Pd0D 173.60(9) . .
Au05 Au09 Au07 62.26(4) 4_575 .
Au05 Au09 Au0A 61.06(4) 4_575 .
Au05 Au09 Au0B 109.84(4) 4_575 .
Au05 Au09 Au0C 108.96(5) 4_575 .
Au07 Au09 Au0B 59.47(3) . .
Au07 Au09 Au0C 107.79(4) . .
Au0A Au09 Au07 109.40(4) . .
Au0A Au09 Au0B 107.18(4) . .
Au0A Au09 Au0C 58.85(4) . .
Au0C Au09 Au0B 59.75(4) . .
Pd0D Au09 Au05 60.39(5) . 4_575
Pd0D Au09 Au07 57.77(5) . .
Pd0D Au09 Au0A 59.43(5) . .
Pd0D Au09 Au0B 57.24(5) . .
Pd0D Au09 Au0C 58.50(5) . .
P00M Au09 Au05 115.7(2) . 4_575
P00M Au09 Au07 119.1(2) . .
P00M Au09 Au0A 121.2(2) . .
P00M Au09 Au0B 124.7(2) . .
P00M Au09 Au0C 125.80(19) . .
P00M Au09 Pd0D 175.6(2) . .
Au01 Au0A Au05 59.35(4) . 4_575
Au01 Au0A Au08 60.30(4) . .
Au01 Au0A Au09 106.89(4) . .
Au01 Au0A Au0A 59.74(3) . 4_575
Au08 Au0A Au05 108.07(4) . 4_575
Au08 Au0A Au0A 89.80(3) . 4_575
Au09 Au0A Au05 58.87(4) . 4_575
Au09 Au0A Au08 109.12(4) . .
Au09 Au0A Au0A 148.00(3) . 4_575
Au0A Au0A Au05 91.22(3) 4_575 4_575
Au0C Au0A Au01 109.90(4) . .
Au0C Au0A Au05 109.23(5) . 4_575
Au0C Au0A Au08 61.50(4) . .
Au0C Au0A Au09 61.38(4) . .
Au0C Au0A Au0A 148.42(3) . 4_575
Pd0D Au0A Au01 59.54(5) . .
Pd0D Au0A Au05 58.91(5) . 4_575
Pd0D Au0A Au08 58.88(5) . .
Pd0D Au0A Au09 57.30(5) . .
Pd0D Au0A Au0A 119.26(5) . 4_575
Pd0D Au0A Au0C 58.75(5) . .
Br0J Au0A Au01 115.18(6) . .
Br0J Au0A Au05 128.02(10) . 4_575
Br0J Au0A Au08 110.56(10) . .
Br0J Au0A Au09 132.32(7) . .
Br0J Au0A Au0A 56.08(5) . 4_575
Br0J Au0A Au0C 119.22(8) . .
Br0J Au0A Pd0D 169.33(10) . .
Au06 Au0B Au03 58.55(4) . .
Au06 Au0B Au09 105.27(5) . .
Au06 Au0B Au0C 59.64(3) . .
Au07 Au0B Au03 59.23(4) . .
Au07 Au0B Au06 106.00(5) . .
Au07 Au0B Au09 59.12(4) . .
Au07 Au0B Au0C 106.93(5) . .
Au09 Au0B Au03 105.07(5) . .
Au0C Au0B Au03 106.19(5) . .
Au0C Au0B Au09 59.04(4) . .
Pd0D Au0B Au03 56.63(5) . .
Pd0D Au0B Au06 57.03(5) . .
Pd0D Au0B Au07 57.35(5) . .
Pd0D Au0B Au09 56.30(5) . .
Pd0D Au0B Au0C 57.94(5) . .
Br0I Au0B Au03 123.55(8) . .
Br0I Au0B Au06 123.01(8) . .
Br0I Au0B Au07 122.72(9) . .
Br0I Au0B Au09 123.56(8) . .
Br0I Au0B Au0C 121.90(9) . .
Br0I Au0B Pd0D 179.82(11) . .
Au06 Au0C Au08 57.31(4) . .
Au06 Au0C Au0B 60.09(4) . .
Au08 Au0C Au0B 106.51(4) . .
Au09 Au0C Au06 107.29(5) . .
Au09 Au0C Au08 106.57(5) . .
Au09 Au0C Au0B 61.21(4) . .
Au0A Au0C Au06 106.05(5) . .
Au0A Au0C Au08 59.81(4) . .
Au0A Au0C Au09 59.77(4) . .
Au0A Au0C Au0B 109.08(5) . .
Pd0D Au0C Au06 57.00(4) . .
Pd0D Au0C Au08 58.44(5) . .
Pd0D Au0C Au09 56.91(5) . .
Pd0D Au0C Au0A 59.25(5) . .
Pd0D Au0C Au0B 57.31(5) . .
P00O Au0C Au06 125.4(2) . .
P00O Au0C Au08 122.7(2) . .
P00O Au0C Au09 120.87(19) . .
P00O Au0C Au0A 119.1(2) . .
P00O Au0C Au0B 123.0(3) . .
P00O Au0C Pd0D 177.6(2) . .
Au02 Pd0D Au01 61.70(6) . .
Au02 Pd0D Au04 62.57(5) . .
Au02 Pd0D Au05 61.54(5) . 4_575
Au03 Pd0D Au01 113.82(7) . .
Au03 Pd0D Au02 64.25(5) . .
Au03 Pd0D Au04 61.68(5) . .
Au03 Pd0D Au05 118.03(7) . 4_575
Au03 Pd0D Au08 113.72(7) . .
Au03 Pd0D Au0A 175.18(9) . .
Au03 Pd0D Au0B 66.34(6) . .
Au03 Pd0D Au0C 119.80(8) . .
Au04 Pd0D Au01 61.21(5) . .
Au04 Pd0D Au05 112.93(8) . 4_575
Au05 Pd0D Au01 61.46(5) 4_575 .
Au06 Pd0D Au01 114.29(7) . .
Au06 Pd0D Au02 118.34(6) . .
Au06 Pd0D Au03 64.38(5) . .
Au06 Pd0D Au04 64.40(5) . .
Au06 Pd0D Au05 175.53(9) . 4_575
Au06 Pd0D Au07 118.91(8) . .
Au06 Pd0D Au08 61.42(5) . .
Au06 Pd0D Au0A 114.37(7) . .
Au06 Pd0D Au0B 65.17(6) . .
Au06 Pd0D Au0C 64.58(5) . .
Au07 Pd0D Au01 115.80(8) . .
Au07 Pd0D Au02 62.93(5) . .
Au07 Pd0D Au03 64.92(5) . .
Au07 Pd0D Au04 115.22(7) . .
Au07 Pd0D Au05 65.30(5) . 4_575
Au07 Pd0D Au08 177.33(9) . .
Au07 Pd0D Au0A 118.69(7) . .
Au07 Pd0D Au0B 64.84(6) . .
Au07 Pd0D Au0C 118.76(8) . .
Au08 Pd0D Au01 62.35(6) . .
Au08 Pd0D Au02 114.46(8) . .
Au08 Pd0D Au04 62.33(5) . .
Au08 Pd0D Au05 114.30(8) . 4_575
Au09 Pd0D Au01 113.77(7) . .
Au09 Pd0D Au02 114.36(7) . .
Au09 Pd0D Au03 121.52(8) . .
Au09 Pd0D Au04 174.78(9) . .
Au09 Pd0D Au05 62.12(5) . 4_575
Au09 Pd0D Au06 120.41(8) . .
Au09 Pd0D Au07 64.96(5) . .
Au09 Pd0D Au08 117.38(7) . .
Au09 Pd0D Au0A 63.27(5) . .
Au09 Pd0D Au0B 66.46(6) . .
Au09 Pd0D Au0C 64.59(5) . .
Au0A Pd0D Au01 62.06(6) . .
Au0A Pd0D Au02 113.91(8) . .
Au0A Pd0D Au04 113.51(8) . .
Au0A Pd0D Au05 62.89(5) . 4_575
Au0A Pd0D Au08 62.53(5) . .
Au0B Pd0D Au01 179.36(9) . .
Au0B Pd0D Au02 118.81(8) . .
Au0B Pd0D Au04 118.58(7) . .
Au0B Pd0D Au05 119.07(7) . 4_575
Au0B Pd0D Au08 117.01(7) . .
Au0B Pd0D Au0A 117.75(7) . .
Au0B Pd0D Au0C 64.74(6) . .
Au0C Pd0D Au01 114.76(8) . .
Au0C Pd0D Au02 175.90(9) . .
Au0C Pd0D Au04 118.15(7) . .
Au0C Pd0D Au05 115.30(6) . 4_575
Au0C Pd0D Au08 63.88(5) . .
Au0C Pd0D Au0A 62.01(5) . .
Au04 Br0E Au04 69.00(9) . 4_575
Au02 Br0F Au02 74.08(11) . 4_575
Au05 Br0G Au05 71.30(10) 4_575 .
Au08 Br0H Au08 67.54(10) 4_575 .
Au0A Br0J Au0A 67.85(10) . 4_575
C27 P00K Au03 113.3(7) . .
C27 P00K C29 106.3(9) . .
C28 P00K Au03 114.5(6) . .
C28 P00K C27 100.4(9) . .
C28 P00K C29 105.5(9) . .
C29 P00K Au03 115.3(7) . .
C61 P00L Au06 113.8(6) . .
C61 P00L C62 103.9(10) . .
C62 P00L Au06 113.1(7) . .
C79 P00L Au06 115.4(7) . .
C79 P00L C61 103.5(9) . .
C79 P00L C62 106.0(9) . .
C35 P00M Au09 112.4(7) . .
C35 P00M C5BA 105.7(10) . .
C35 P00M C32 100.2(10) . .
C5BA P00M Au09 114.4(7) . .
C32 P00M Au09 115.4(7) . .
C32 P00M C5BA 107.4(10) . .
C26 P00N Au07 115.1(6) . .
C26 P00N C38 100.3(10) . .
C38 P00N Au07 116.8(7) . .
C60 P00N Au07 116.7(8) . .
C60 P00N C26 101.3(9) . .
C60 P00N C38 104.3(9) . .
C91 P00O Au0C 115.7(8) . .
C94 P00O Au0C 114.1(8) . .
C94 P00O C91 107.1(10) . .
C109 P00O Au0C 113.7(7) . .
C109 P00O C91 97.7(10) . .
C109 P00O C94 106.9(11) . .
C53 C26 P00N 114.6(12) . .
C53 C26 C50 120.0 . .
C50 C26 P00N 125.4(12) . .
C26 C53 C44 120.0 . .
C37 C44 C53 120.0 . .
C54 C37 C44 120.0 . .
C37 C54 C50 120.0 . .
C54 C50 C26 120.0 . .
C30 C27 P00K 123.3(11) . .
C30 C27 C58 120.0 . .
C58 C27 P00K 116.4(11) . .
C27 C30 C31 120.0 . .
C47 C31 C30 120.0 . .
C31 C47 C77 120.0 . .
C58 C77 C47 120.0 . .
C77 C58 C27 120.0 . .
C42 C28 P00K 121.9(11) . .
C42 C28 C56 120.0 . .
C56 C28 P00K 118.1(11) . .
C28 C42 C82 120.0 . .
C39 C82 C42 120.0 . .
C59 C39 C82 120.0 . .
C56 C59 C39 120.0 . .
C59 C56 C28 120.0 . .
C33 C29 P00K 115.7(11) . .
C33 C29 C34 120.0 . .
C34 C29 P00K 124.3(11) . .
C29 C33 C43 120.0 . .
C36 C43 C33 120.0 . .
C43 C36 C48 120.0 . .
C36 C48 C34 120.0 . .
C48 C34 C29 120.0 . .
C106 C35 P00M 121.7(13) . .
C106 C35 C55 120.0 . .
C55 C35 P00M 118.1(13) . .
C35 C106 C76 120.0 . .
C75 C76 C106 120.0 . .
C76 C75 C69 120.0 . .
C75 C69 C55 120.0 . .
C69 C55 C35 120.0 . .
C71 C38 P00N 125.5(12) . .
C71 C38 C78 120.0 . .
C78 C38 P00N 114.2(12) . .
C45 C71 C38 120.0 . .
C71 C45 C65 120.0 . .
C57 C65 C45 120.0 . .
C78 C57 C65 120.0 . .
C57 C78 C38 120.0 . .
C5AA C60 P00N 122.8(13) . .
C5AA C60 C68 120.0 . .
C68 C60 P00N 117.2(13) . .
C6AA C5AA C60 120.0 . .
C40 C6AA C5AA 120.0 . .
C6AA C40 C7AA 120.0 . .
C68 C7AA C40 120.0 . .
C7AA C68 C60 120.0 . .
C100 C61 P00L 124.7(12) . .
C100 C61 C171 120.0 . .
C171 C61 P00L 115.3(12) . .
C70 C100 C61 120.0 . .
C100 C70 C86 120.0 . .
C157 C86 C70 120.0 . .
C86 C157 C171 120.0 . .
C157 C171 C61 120.0 . .
C64 C62 P00L 124.6(11) . .
C64 C62 C3AA 120.0 . .
C3AA C62 P00L 115.4(11) . .
C52 C64 C62 120.0 . .
C66 C52 C64 120.0 . .
C52 C66 C4AA 120.0 . .
C3AA C4AA C66 120.0 . .
C4AA C3AA C62 120.0 . .
C102 C79 P00L 122.0(11) . .
C102 C79 C107 120.0 . .
C107 C79 P00L 118.0(11) . .
C79 C102 C8AA 120.0 . .
C9AA C8AA C102 120.0 . .
C8AA C9AA C95 120.0 . .
C107 C95 C9AA 120.0 . .
C95 C107 C79 120.0 . .
C205 C91 P00O 116.9(13) . .
C205 C91 C63 120.0 . .
C63 C91 P00O 123.0(13) . .
C261 C205 C91 120.0 . .
C205 C261 C0AA 120.0 . .
C49 C0AA C261 120.0 . .
C0AA C49 C63 120.0 . .
C49 C63 C91 120.0 . .
C190 C94 P00O 116.6(13) . .
C190 C94 C1AA 120.0 . .
C1AA C94 P00O 122.6(13) . .
C166 C190 C94 120.0 . .
C110 C166 C190 120.0 . .
C166 C110 C2AA 120.0 . .
C110 C2AA C1AA 120.0 . .
C2AA C1AA C94 120.0 . .
C0BA C109 P00O 119.8(14) . .
C0BA C109 C1BA 120.0 . .
C1BA C109 P00O 120.1(14) . .
C109 C0BA C154 120.0 . .
C72 C154 C0BA 120.0 . .
C154 C72 C2BA 120.0 . .
C1BA C2BA C72 120.0 . .
C2BA C1BA C109 120.0 . .
C6BA C5BA P00M 115.7(12) . .
C6BA C5BA C0CA 120.0 . .
C0CA C5BA P00M 124.2(12) . .
C7BA C6BA C5BA 120.0 . .
C8BA C7BA C6BA 120.0 . .
C7BA C8BA C9BA 120.0 . .
C0CA C9BA C8BA 120.0 . .
C9BA C0CA C5BA 120.0 . .
C4BA C32 P00M 122.8(12) . .
C4BA C32 C161 120.0 . .
C161 C32 P00M 117.0(12) . .
C1CA C4BA C32 120.0 . .
C108 C1CA C4BA 120.0 . .
C1CA C108 C3BA 120.0 . .
C108 C3BA C161 120.0 . .
C3BA C161 C32 120.0 . .

loop_
_geom_bond_atom_site_label_1
_geom_bond_atom_site_label_2
_geom_bond_distance
_geom_bond_site_symmetry_2
Au01 Au02 2.8457(16) 4_575
Au01 Au02 2.8457(16) .
Au01 Au04 2.8304(14) .
Au01 Au04 2.8303(14) 4_575
Au01 Au05 2.8405(15) 4_575
Au01 Au05 2.8404(15) .
Au01 Au08 2.8711(16) .
Au01 Au08 2.8710(16) 4_575
Au01 Au0A 2.8547(15) .
Au01 Au0A 2.8548(15) 4_575
Au01 Pd0D 2.785(2) .
Au01 Pd0D 2.785(2) 4_575
Au02 Au02 3.111(2) 4_575
Au02 Au03 2.9095(15) .
Au02 Au04 2.8754(14) .
Au02 Au05 2.8329(13) 4_575
Au02 Au07 2.8550(16) .
Au02 Pd0D 2.764(2) .
Au02 Br0F 2.582(3) .
Au03 Au04 2.8101(16) .
Au03 Au06 2.8783(16) .
Au03 Au07 2.9046(14) .
Au03 Au0B 2.9690(14) .
Au03 Pd0D 2.707(2) .
Au03 P00K 2.284(6) .
Au04 Au04 2.918(2) 4_575
Au04 Au06 2.9156(16) .
Au04 Au08 2.8640(15) .
Au04 Pd0D 2.774(2) .
Au04 Br0E 2.575(3) .
Au05 Au02 2.8328(13) 4_575
Au05 Au05 3.000(2) 4_575
Au05 Au07 2.9564(16) 4_575
Au05 Au09 2.8201(16) 4_575
Au05 Au0A 2.8828(16) 4_575
Au05 Pd0D 2.774(2) 4_575
Au05 Br0G 2.573(3) .
Au06 Au08 2.7872(16) .
Au06 Au0B 2.9164(15) .
Au06 Au0C 2.9032(13) .
Au06 Pd0D 2.696(2) .
Au06 P00L 2.282(6) .
Au07 Au05 2.9565(16) 4_575
Au07 Au09 2.8975(15) .
Au07 Au0B 2.9080(15) .
Au07 Pd0D 2.705(2) .
Au07 P00N 2.285(7) .
Au08 Au08 2.856(2) 4_575
Au08 Au0A 2.8615(13) .
Au08 Au0C 2.9094(16) .
Au08 Pd0D 2.761(2) .
Au08 Br0H 2.569(3) .
Au09 Au05 2.8201(16) 4_575
Au09 Au0A 2.8551(17) .
Au09 Au0B 2.9645(15) .
Au09 Au0C 2.9006(15) .
Au09 Pd0D 2.690(2) .
Au09 P00M 2.278(6) .
Au0A Au05 2.8829(16) 4_575
Au0A Au0A 2.877(2) 4_575
Au0A Au0C 2.8282(16) .
Au0A Pd0D 2.753(2) .
Au0A Br0J 2.578(3) .
Au0B Au0C 2.9220(16) .
Au0B Pd0D 2.719(2) .
Au0B Br0I 2.506(4) .
Au0C Pd0D 2.738(2) .
Au0C P00O 2.293(7) .
Pd0D Au05 2.774(2) 4_575
Br0E Au04 2.575(3) 4_575
Br0F Au02 2.583(3) 4_575
Br0G Au05 2.573(3) 4_575
Br0H Au08 2.569(3) 4_575
Br0J Au0A 2.578(3) 4_575
P00K C27 1.848(14) .
P00K C28 1.841(14) .
P00K C29 1.876(16) .
P00L C61 1.810(14) .
P00L C62 1.822(15) .
P00L C79 1.808(14) .
P00M C35 1.818(15) .
P00M C5BA 1.848(17) .
P00M C32 1.831(16) .
P00N C26 1.839(15) .
P00N C38 1.863(15) .
P00N C60 1.799(15) .
P00O C91 1.844(17) .
P00O C94 1.828(18) .
P00O C109 1.823(15) .
C26 C53 1.3900 .
C26 C50 1.3900 .
C53 C44 1.3900 .
C44 C37 1.3900 .
C37 C54 1.3900 .
C54 C50 1.3900 .
C27 C30 1.3900 .
C27 C58 1.3900 .
C30 C31 1.3900 .
C31 C47 1.3900 .
C47 C77 1.3900 .
C77 C58 1.3900 .
C28 C42 1.3900 .
C28 C56 1.3900 .
C42 C82 1.3900 .
C82 C39 1.3900 .
C39 C59 1.3900 .
C59 C56 1.3900 .
C29 C33 1.3900 .
C29 C34 1.3900 .
C33 C43 1.3900 .
C43 C36 1.3900 .
C36 C48 1.3900 .
C48 C34 1.3900 .
C35 C106 1.3900 .
C35 C55 1.3900 .
C106 C76 1.3900 .
C76 C75 1.3900 .
C75 C69 1.3900 .
C69 C55 1.3900 .
C38 C71 1.3900 .
C38 C78 1.3900 .
C71 C45 1.3900 .
C45 C65 1.3900 .
C65 C57 1.3900 .
C57 C78 1.3900 .
C60 C5AA 1.3900 .
C60 C68 1.3900 .
C5AA C6AA 1.3900 .
C6AA C40 1.3900 .
C40 C7AA 1.3900 .
C7AA C68 1.3900 .
C61 C100 1.3900 .
C61 C171 1.3900 .
C100 C70 1.3900 .
C70 C86 1.3900 .
C86 C157 1.3900 .
C157 C171 1.3900 .
C62 C64 1.3900 .
C62 C3AA 1.3900 .
C64 C52 1.3900 .
C52 C66 1.3900 .
C66 C4AA 1.3900 .
C4AA C3AA 1.3900 .
C79 C102 1.3900 .
C79 C107 1.3900 .
C102 C8AA 1.3900 .
C8AA C9AA 1.3900 .
C9AA C95 1.3900 .
C95 C107 1.3900 .
C91 C205 1.3900 .
C91 C63 1.3900 .
C205 C261 1.3900 .
C261 C0AA 1.3900 .
C0AA C49 1.3900 .
C49 C63 1.3900 .
C94 C190 1.3900 .
C94 C1AA 1.3900 .
C190 C166 1.3900 .
C166 C110 1.3900 .
C110 C2AA 1.3900 .
C2AA C1AA 1.3900 .
C109 C0BA 1.3900 .
C109 C1BA 1.3900 .
C0BA C154 1.3900 .
C154 C72 1.3900 .
C72 C2BA 1.3900 .
C2BA C1BA 1.3900 .
C5BA C6BA 1.3900 .
C5BA C0CA 1.3900 .
C6BA C7BA 1.3900 .
C7BA C8BA 1.3900 .
C8BA C9BA 1.3900 .
C9BA C0CA 1.3900 .
C32 C4BA 1.3900 .
C32 C161 1.3900 .
C4BA C1CA 1.3900 .
C1CA C108 1.3900 .
C108 C3BA 1.3900 .
C3BA C161 1.3900 .

loop_
_smtbx_masks_void_nr
_smtbx_masks_void_average_x
_smtbx_masks_void_average_y
_smtbx_masks_void_average_z
_smtbx_masks_void_volume
_smtbx_masks_void_count_electrons
1 -0.605 -0.142 0.000 3817.9 2981.9
